data_7243767
loop_
_publ_author_name
'Okayasu, Misaki'
'Kikkawa, Shoko'
'Hikawa, Hidemasa'
'Azumaya, Isao'

_publ_section_title
;
 Relationship between crystal shape and unit cell shape: crystal shape
 modification via co-crystallization toward SXRD-suitable crystals
;
_journal_issue 44
_journal_name_full CrystEngComm
_journal_page_first 7760
_journal_page_last 7770
_journal_paper_doi 10.1039/D1CE00897H
_journal_volume 23
_journal_year 2021
_chemical_formula_moiety 'C26 H27 N3 O4 S'
_chemical_formula_sum 'C26 H27 N3 O4 S'
_chemical_formula_weight 477.58
_space_group_crystal_system triclinic
_space_group_IT_number 2
_space_group_name_Hall '-P 1'
_space_group_name_H-M_alt 'P -1'
_atom_sites_solution_hydrogens geom
_atom_sites_solution_primary direct
_atom_sites_solution_secondary difmap
_audit_update_record
;
2021-06-02 deposited with the CCDC.	2021-10-28 downloaded from the CCDC.
;
_cell_angle_alpha 101.723(4)
_cell_angle_beta 95.458(4)
_cell_angle_gamma 110.537(4)
_cell_formula_units_Z 2
_cell_length_a 8.3499(5)
_cell_length_b 11.4704(4)
_cell_length_c 13.5710(6)
_cell_measurement_reflns_used 6832
_cell_measurement_temperature 93
_cell_measurement_theta_max 29.55
_cell_measurement_theta_min 2.67
_cell_volume 1172.00(11)
_computing_cell_refinement 'CrysAlisPro 1.171.38.43 (Rigaku OD, 2015)'
_computing_data_collection 'CrysAlisPro 1.171.38.43 (Rigaku OD, 2015)'
_computing_data_reduction 'CrysAlisPro 1.171.38.43 (Rigaku OD, 2015)'
_computing_molecular_graphics 'CrystalStructure 4.3'
_computing_publication_material 'CrystalStructure 4.3 (Rigaku, 2019)'
_computing_structure_refinement 'SHELXL Version 2018/3 (Sheldrick, 2008)'
_computing_structure_solution 'SHELXT Version 2018/2 (Sheldrick, 2014)'
_diffrn_ambient_temperature 93
_diffrn_detector_area_resol_mean 5.811
_diffrn_measured_fraction_theta_full 0.999
_diffrn_measured_fraction_theta_max 0.999
_diffrn_measurement_device_type 'Rigaku XtaLAB P200'
_diffrn_measurement_method \w
_diffrn_radiation_type 'Mo K\a'
_diffrn_radiation_wavelength 0.71073
_diffrn_reflns_av_R_equivalents 0.0820
_diffrn_reflns_av_unetI/netI 0.0632
_diffrn_reflns_Laue_measured_fraction_full 0.999
_diffrn_reflns_Laue_measured_fraction_max 0.999
_diffrn_reflns_limit_h_max 10
_diffrn_reflns_limit_h_min -10
_diffrn_reflns_limit_k_max 14
_diffrn_reflns_limit_k_min -14
_diffrn_reflns_limit_l_max 17
_diffrn_reflns_limit_l_min -17
_diffrn_reflns_number 37462
_diffrn_reflns_point_group_measured_fraction_full 0.999
_diffrn_reflns_point_group_measured_fraction_max 0.999
_diffrn_reflns_theta_full 25.242
_diffrn_reflns_theta_max 27.498
_diffrn_reflns_theta_min 2.630
_diffrn_standards_number 0
_exptl_absorpt_coefficient_mu 0.177
_exptl_absorpt_correction_T_max 0.993
_exptl_absorpt_correction_T_min 0.720
_exptl_absorpt_correction_type multi-scan
_exptl_absorpt_process_details
;
CrysAlisPro 1.171.38.43 (Rigaku Oxford Diffraction, 2015)
Empirical absorption correction using spherical harmonics,
 implemented in SCALE3 ABSPACK scaling algorithm.
;
_exptl_crystal_colour colorless
_exptl_crystal_density_diffrn 1.353
_exptl_crystal_density_method 'not measured'
_exptl_crystal_description prism
_exptl_crystal_F_000 504.00
_exptl_crystal_size_max 0.080
_exptl_crystal_size_mid 0.080
_exptl_crystal_size_min 0.040
_refine_diff_density_max 0.41
_refine_diff_density_min -0.46
_refine_ls_extinction_method none
_refine_ls_goodness_of_fit_ref 1.035
_refine_ls_hydrogen_treatment mixed
_refine_ls_number_parameters 311
_refine_ls_number_reflns 5378
_refine_ls_number_restraints 0
_refine_ls_R_factor_all 0.0849
_refine_ls_R_factor_gt 0.0536
_refine_ls_shift/su_max 0.000
_refine_ls_structure_factor_coef Fsqd
_refine_ls_weighting_details 'w = 1/[\s^2^(Fo^2^)+(0.0648P)^2^+0.3063P] where P=(Fo^2^+2Fc^2^)/3'
_refine_ls_weighting_scheme calc
_refine_ls_wR_factor_gt 0.1250
_refine_ls_wR_factor_ref 0.1370
_reflns_Friedel_coverage 0.000
_reflns_number_gt 3797
_reflns_number_total 5378
_reflns_threshold_expression F^2^>2.0\s(F^2^)
_cod_data_source_file d1ce00897h2.cif
_cod_data_source_block sma_1d_s07a51N
_cod_depositor_comments 'Adding full bibliography for 7243759--7243776.cif.'
_cod_database_code 7243767

loop_
_space_group_symop_id
_space_group_symop_operation_xyz
1 +X,+Y,+Z
2 -X,-Y,-Z

loop_
_atom_site_label
_atom_site_type_symbol
_atom_site_fract_x
_atom_site_fract_y
_atom_site_fract_z
_atom_site_U_iso_or_equiv
_atom_site_adp_type
_atom_site_occupancy
_atom_site_site_symmetry_order
_atom_site_calc_flag
_atom_site_refinement_flags_posn
_atom_site_refinement_flags_adp
_atom_site_refinement_flags_occupancy
_atom_site_disorder_assembly
_atom_site_disorder_group
S1 S 0.09101(7) 0.43468(5) 0.76093(4) 0.02545(16) Uani 1 1 d . . . . .
O1 O 0.06125(18) 0.30102(13) 0.72193(11) 0.0289(3) Uani 1 1 d . . . . .
O2 O -0.02508(18) 0.46754(14) 0.82216(11) 0.0301(4) Uani 1 1 d . . . . .
O3 O 0.2601(2) 1.00532(14) 0.65370(12) 0.0359(4) Uani 1 1 d . . . . .
O4 O 0.3249(2) 0.85068(15) 0.51004(12) 0.0385(4) Uani 1 1 d . . . . .
N1 N 0.0868(2) 0.48985(17) 0.65982(14) 0.0270(4) Uani 1 1 d . . . . .
N2 N 0.2082(2) 0.33208(17) 0.50801(13) 0.0309(4) Uani 1 1 d . . . . .
N3 N 0.3881(2) -0.08645(17) 0.10637(14) 0.0316(4) Uani 1 1 d . . . . .
C1 C 0.1306(3) 0.62333(19) 0.66387(16) 0.0256(5) Uani 1 1 d . . . . .
C2 C 0.0937(3) 0.7055(2) 0.73989(17) 0.0303(5) Uani 1 1 d . . . . .
H2 H 0.039582 0.674716 0.793038 0.036 Uiso 1 1 calc R U . . .
C3 C 0.1366(3) 0.8340(2) 0.73777(17) 0.0312(5) Uani 1 1 d . . . . .
H3 H 0.112495 0.890490 0.790464 0.037 Uiso 1 1 calc R U . . .
C4 C 0.2131(3) 0.8805(2) 0.66092(17) 0.0293(5) Uani 1 1 d . . . . .
C5 C 0.2486(3) 0.7963(2) 0.58269(16) 0.0285(5) Uani 1 1 d . . . . .
C6 C 0.2072(3) 0.6694(2) 0.58534(16) 0.0279(5) Uani 1 1 d . . . . .
H6 H 0.231325 0.612613 0.532852 0.033 Uiso 1 1 calc R U . . .
C7 C 0.3038(3) 0.51330(18) 0.83275(15) 0.0249(4) Uani 1 1 d . . . . .
C8 C 0.4358(3) 0.47831(19) 0.79723(16) 0.0270(5) Uani 1 1 d . . . . .
H8 H 0.410928 0.414040 0.735201 0.032 Uiso 1 1 calc R U . . .
C9 C 0.6030(3) 0.53778(19) 0.85289(16) 0.0282(5) Uani 1 1 d . . . . .
H9 H 0.693024 0.513912 0.828761 0.034 Uiso 1 1 calc R U . . .
C10 C 0.6418(3) 0.63312(19) 0.94474(17) 0.0292(5) Uani 1 1 d . . . . .
C11 C 0.5082(3) 0.6671(2) 0.97772(16) 0.0299(5) Uani 1 1 d . . . . .
H11 H 0.533200 0.732638 1.038991 0.036 Uiso 1 1 calc R U . . .
C12 C 0.3394(3) 0.60792(19) 0.92347(16) 0.0283(5) Uani 1 1 d . . . . .
H12 H 0.249127 0.631430 0.947728 0.034 Uiso 1 1 calc R U . . .
C13 C 0.2417(3) 1.0935(2) 0.73837(19) 0.0389(6) Uani 1 1 d . . . . .
H13A H 0.278449 1.179421 0.725735 0.047 Uiso 1 1 calc R U . . .
H13B H 0.119766 1.065095 0.746734 0.047 Uiso 1 1 calc R U . . .
H13C H 0.314357 1.096683 0.800749 0.047 Uiso 1 1 calc R U . . .
C14 C 0.3685(3) 0.7713(2) 0.43055(17) 0.0357(5) Uani 1 1 d . . . . .
H14A H 0.422070 0.821880 0.383807 0.043 Uiso 1 1 calc R U . . .
H14B H 0.450501 0.738856 0.460504 0.043 Uiso 1 1 calc R U . . .
H14C H 0.262837 0.698678 0.392709 0.043 Uiso 1 1 calc R U . . .
C15 C 0.8260(3) 0.7011(2) 1.00257(18) 0.0356(5) Uani 1 1 d . . . . .
H15A H 0.894784 0.648696 0.980957 0.043 Uiso 1 1 calc R U . . .
H15B H 0.826256 0.710139 1.076705 0.043 Uiso 1 1 calc R U . . .
C16 C 0.9108(3) 0.8339(2) 0.9837(2) 0.0447(6) Uani 1 1 d . . . . .
H16A H 1.030117 0.875434 1.022326 0.054 Uiso 1 1 calc R U . . .
H16B H 0.912609 0.825131 0.910538 0.054 Uiso 1 1 calc R U . . .
H16C H 0.844131 0.886529 1.006217 0.054 Uiso 1 1 calc R U . . .
C17 C 0.2850(3) 0.3717(2) 0.43277(18) 0.0370(6) Uani 1 1 d . . . . .
H17 H 0.314357 0.459407 0.432157 0.044 Uiso 1 1 calc R U . . .
C18 C 0.3249(3) 0.2935(2) 0.35540(17) 0.0350(5) Uani 1 1 d . . . . .
H18 H 0.378498 0.327594 0.303304 0.042 Uiso 1 1 calc R U . . .
C19 C 0.2864(3) 0.16455(19) 0.35392(15) 0.0252(4) Uani 1 1 d . . . . .
C20 C 0.2087(3) 0.1229(2) 0.43347(16) 0.0283(5) Uani 1 1 d . . . . .
H20 H 0.181620 0.036556 0.437469 0.034 Uiso 1 1 calc R U . . .
C21 C 0.1709(3) 0.2080(2) 0.50678(16) 0.0305(5) Uani 1 1 d . . . . .
H21 H 0.115390 0.176565 0.559281 0.037 Uiso 1 1 calc R U . . .
C22 C 0.2920(3) -0.1318(2) 0.17370(17) 0.0332(5) Uani 1 1 d . . . . .
H22 H 0.244951 -0.222309 0.165203 0.040 Uiso 1 1 calc R U . . .
C23 C 0.2563(3) -0.0559(2) 0.25491(17) 0.0306(5) Uani 1 1 d . . . . .
H23 H 0.186781 -0.094220 0.300002 0.037 Uiso 1 1 calc R U . . .
C24 C 0.3236(3) 0.07815(19) 0.26996(15) 0.0247(4) Uani 1 1 d . . . . .
C25 C 0.4237(3) 0.1254(2) 0.20039(16) 0.0296(5) Uani 1 1 d . . . . .
H25 H 0.473108 0.215526 0.207013 0.036 Uiso 1 1 calc R U . . .
C26 C 0.4517(3) 0.0415(2) 0.12125(16) 0.0323(5) Uani 1 1 d . . . . .
H26 H 0.520309 0.077091 0.074722 0.039 Uiso 1 1 calc R U . . .
H1 H 0.128(3) 0.456(3) 0.616(2) 0.045(8) Uiso 1 1 d . . . . .

loop_
_atom_site_aniso_label
_atom_site_aniso_U_11
_atom_site_aniso_U_22
_atom_site_aniso_U_33
_atom_site_aniso_U_23
_atom_site_aniso_U_13
_atom_site_aniso_U_12
S1 0.0308(3) 0.0172(3) 0.0254(3) -0.0007(2) 0.0051(2) 0.0090(2)
O1 0.0356(8) 0.0163(7) 0.0299(8) -0.0014(6) 0.0043(6) 0.0084(6)
O2 0.0339(8) 0.0252(8) 0.0314(8) 0.0023(6) 0.0109(7) 0.0128(7)
O3 0.0475(10) 0.0213(8) 0.0381(9) 0.0030(7) 0.0066(7) 0.0149(7)
O4 0.0539(10) 0.0299(9) 0.0347(9) 0.0079(7) 0.0137(8) 0.0184(8)
N1 0.0360(10) 0.0200(9) 0.0232(9) -0.0018(7) 0.0051(8) 0.0123(8)
N2 0.0367(11) 0.0258(10) 0.0269(9) -0.0016(8) 0.0044(8) 0.0130(8)
N3 0.0361(10) 0.0258(10) 0.0296(10) -0.0013(8) 0.0063(8) 0.0124(8)
C1 0.0267(11) 0.0205(10) 0.0269(11) 0.0004(8) -0.0003(9) 0.0101(9)
C2 0.0370(12) 0.0239(11) 0.0301(11) 0.0036(9) 0.0080(10) 0.0130(9)
C3 0.0382(13) 0.0224(11) 0.0317(12) -0.0008(9) 0.0041(10) 0.0149(9)
C4 0.0317(12) 0.0194(10) 0.0337(12) 0.0015(9) -0.0010(9) 0.0107(9)
C5 0.0307(12) 0.0252(11) 0.0276(11) 0.0050(9) 0.0024(9) 0.0101(9)
C6 0.0330(12) 0.0234(11) 0.0237(10) -0.0022(9) 0.0006(9) 0.0123(9)
C7 0.0315(11) 0.0164(10) 0.0251(10) 0.0027(8) 0.0054(9) 0.0085(8)
C8 0.0371(12) 0.0195(10) 0.0236(10) 0.0010(8) 0.0076(9) 0.0119(9)
C9 0.0316(12) 0.0222(10) 0.0314(11) 0.0053(9) 0.0074(9) 0.0114(9)
C10 0.0364(12) 0.0191(10) 0.0303(11) 0.0067(9) 0.0040(9) 0.0086(9)
C11 0.0381(13) 0.0200(10) 0.0254(11) -0.0025(9) 0.0027(9) 0.0092(9)
C12 0.0370(12) 0.0216(10) 0.0261(11) 0.0007(9) 0.0080(9) 0.0133(9)
C13 0.0472(14) 0.0203(11) 0.0453(14) -0.0016(10) 0.0023(11) 0.0154(10)
C14 0.0415(13) 0.0369(13) 0.0254(11) 0.0034(10) 0.0052(10) 0.0138(11)
C15 0.0371(13) 0.0291(12) 0.0350(12) 0.0059(10) -0.0002(10) 0.0089(10)
C16 0.0389(14) 0.0359(13) 0.0494(15) 0.0123(12) -0.0025(12) 0.0044(11)
C17 0.0508(15) 0.0234(11) 0.0385(13) 0.0034(10) 0.0143(11) 0.0168(11)
C18 0.0510(15) 0.0261(12) 0.0305(12) 0.0058(10) 0.0153(11) 0.0164(11)
C19 0.0262(11) 0.0227(10) 0.0236(10) 0.0000(8) 0.0017(9) 0.0096(9)
C20 0.0332(12) 0.0211(10) 0.0262(11) 0.0000(9) 0.0047(9) 0.0086(9)
C21 0.0356(12) 0.0290(12) 0.0231(10) 0.0006(9) 0.0056(9) 0.0109(10)
C22 0.0402(13) 0.0207(11) 0.0359(12) -0.0003(9) 0.0076(10) 0.0122(10)
C23 0.0381(13) 0.0242(11) 0.0302(11) 0.0052(9) 0.0112(10) 0.0124(10)
C24 0.0255(11) 0.0218(10) 0.0229(10) -0.0006(8) -0.0001(8) 0.0092(9)
C25 0.0380(12) 0.0213(11) 0.0253(11) 0.0009(9) 0.0068(9) 0.0088(9)
C26 0.0398(13) 0.0288(12) 0.0243(11) -0.0003(9) 0.0082(9) 0.0114(10)

loop_
_atom_type_symbol
_atom_type_description
_atom_type_scat_dispersion_real
_atom_type_scat_dispersion_imag
_atom_type_scat_source
C C 0.0033 0.0016
;
International Tables for Crystallography
(Vol. C, Tables 4.2.6.8 and 6.1.1.4)
;
H H 0.0000 0.0000
;
International Tables for Crystallography
(Vol. C, Table 6.1.1.4)
;
N N 0.0061 0.0033
;
International Tables for Crystallography
(Vol. C, Tables 4.2.6.8 and 6.1.1.4)
;
O O 0.0106 0.0060
;
International Tables for Crystallography
(Vol. C, Tables 4.2.6.8 and 6.1.1.4)
;
S S 0.1246 0.1234
;
International Tables for Crystallography
(Vol. C, Tables 4.2.6.8 and 6.1.1.4)
;

loop_
_geom_angle_atom_site_label_1
_geom_angle_atom_site_label_2
_geom_angle_atom_site_label_3
_geom_angle
_geom_angle_site_symmetry_1
_geom_angle_site_symmetry_3
_geom_angle_publ_flag
O2 S1 O1 118.85(9) . . ?
O2 S1 N1 109.38(9) . . ?
O1 S1 N1 104.67(9) . . ?
O2 S1 C7 107.94(9) . . ?
O1 S1 C7 108.20(9) . . ?
N1 S1 C7 107.27(10) . . ?
C4 O3 C13 115.90(18) . . ?
C5 O4 C14 117.76(17) . . ?
C1 N1 S1 123.53(15) . . ?
C1 N1 H1 111.8(19) . . ?
S1 N1 H1 111.5(19) . . ?
C17 N2 C21 116.01(19) . . ?
C22 N3 C26 115.71(18) . . ?
C2 C1 C6 119.61(19) . . ?
C2 C1 N1 122.52(19) . . ?
C6 C1 N1 117.82(18) . . ?
C1 C2 C3 119.4(2) . . ?
C1 C2 H2 120.3 . . ?
C3 C2 H2 120.3 . . ?
C4 C3 C2 121.4(2) . . ?
C4 C3 H3 119.3 . . ?
C2 C3 H3 119.3 . . ?
O3 C4 C3 124.9(2) . . ?
O3 C4 C5 115.92(19) . . ?
C3 C4 C5 119.17(19) . . ?
O4 C5 C6 125.48(19) . . ?
O4 C5 C4 115.13(18) . . ?
C6 C5 C4 119.38(19) . . ?
C5 C6 C1 121.02(19) . . ?
C5 C6 H6 119.5 . . ?
C1 C6 H6 119.5 . . ?
C8 C7 C12 120.6(2) . . ?
C8 C7 S1 118.58(16) . . ?
C12 C7 S1 120.81(16) . . ?
C9 C8 C7 119.48(19) . . ?
C9 C8 H8 120.3 . . ?
C7 C8 H8 120.3 . . ?
C8 C9 C10 120.9(2) . . ?
C8 C9 H9 119.5 . . ?
C10 C9 H9 119.5 . . ?
C11 C10 C9 118.4(2) . . ?
C11 C10 C15 121.1(2) . . ?
C9 C10 C15 120.4(2) . . ?
C12 C11 C10 121.6(2) . . ?
C12 C11 H11 119.2 . . ?
C10 C11 H11 119.2 . . ?
C11 C12 C7 119.0(2) . . ?
C11 C12 H12 120.5 . . ?
C7 C12 H12 120.5 . . ?
O3 C13 H13A 109.5 . . ?
O3 C13 H13B 109.5 . . ?
H13A C13 H13B 109.5 . . ?
O3 C13 H13C 109.5 . . ?
H13A C13 H13C 109.5 . . ?
H13B C13 H13C 109.5 . . ?
O4 C14 H14A 109.5 . . ?
O4 C14 H14B 109.5 . . ?
H14A C14 H14B 109.5 . . ?
O4 C14 H14C 109.5 . . ?
H14A C14 H14C 109.5 . . ?
H14B C14 H14C 109.5 . . ?
C10 C15 C16 111.54(18) . . ?
C10 C15 H15A 109.3 . . ?
C16 C15 H15A 109.3 . . ?
C10 C15 H15B 109.3 . . ?
C16 C15 H15B 109.3 . . ?
H15A C15 H15B 108.0 . . ?
C15 C16 H16A 109.5 . . ?
C15 C16 H16B 109.5 . . ?
H16A C16 H16B 109.5 . . ?
C15 C16 H16C 109.5 . . ?
H16A C16 H16C 109.5 . . ?
H16B C16 H16C 109.5 . . ?
N2 C17 C18 124.2(2) . . ?
N2 C17 H17 117.9 . . ?
C18 C17 H17 117.9 . . ?
C17 C18 C19 119.9(2) . . ?
C17 C18 H18 120.0 . . ?
C19 C18 H18 120.0 . . ?
C20 C19 C18 116.19(19) . . ?
C20 C19 C24 123.07(18) . . ?
C18 C19 C24 120.73(19) . . ?
C21 C20 C19 119.8(2) . . ?
C21 C20 H20 120.1 . . ?
C19 C20 H20 120.1 . . ?
N2 C21 C20 123.9(2) . . ?
N2 C21 H21 118.0 . . ?
C20 C21 H21 118.0 . . ?
N3 C22 C23 124.5(2) . . ?
N3 C22 H22 117.7 . . ?
C23 C22 H22 117.7 . . ?
C22 C23 C24 119.4(2) . . ?
C22 C23 H23 120.3 . . ?
C24 C23 H23 120.3 . . ?
C25 C24 C23 116.24(19) . . ?
C25 C24 C19 121.77(18) . . ?
C23 C24 C19 121.98(19) . . ?
C26 C25 C24 120.16(19) . . ?
C26 C25 H25 119.9 . . ?
C24 C25 H25 119.9 . . ?
N3 C26 C25 124.0(2) . . ?
N3 C26 H26 118.0 . . ?
C25 C26 H26 118.0 . . ?

loop_
_geom_bond_atom_site_label_1
_geom_bond_atom_site_label_2
_geom_bond_distance
_geom_bond_site_symmetry_2
_geom_bond_publ_flag
S1 O2 1.4334(15) . ?
S1 O1 1.4389(14) . ?
S1 N1 1.6259(19) . ?
S1 C7 1.764(2) . ?
O3 C4 1.373(2) . ?
O3 C13 1.427(3) . ?
O4 C5 1.363(3) . ?
O4 C14 1.426(3) . ?
N1 C1 1.432(3) . ?
N1 H1 0.81(3) . ?
N2 C17 1.330(3) . ?
N2 C21 1.342(3) . ?
N3 C22 1.338(3) . ?
N3 C26 1.338(3) . ?
C1 C2 1.385(3) . ?
C1 C6 1.395(3) . ?
C2 C3 1.397(3) . ?
C2 H2 0.9500 . ?
C3 C4 1.376(3) . ?
C3 H3 0.9500 . ?
C4 C5 1.411(3) . ?
C5 C6 1.382(3) . ?
C6 H6 0.9500 . ?
C7 C8 1.393(3) . ?
C7 C12 1.394(3) . ?
C8 C9 1.381(3) . ?
C8 H8 0.9500 . ?
C9 C10 1.405(3) . ?
C9 H9 0.9500 . ?
C10 C11 1.388(3) . ?
C10 C15 1.507(3) . ?
C11 C12 1.385(3) . ?
C11 H11 0.9500 . ?
C12 H12 0.9500 . ?
C13 H13A 0.9800 . ?
C13 H13B 0.9800 . ?
C13 H13C 0.9800 . ?
C14 H14A 0.9800 . ?
C14 H14B 0.9800 . ?
C14 H14C 0.9800 . ?
C15 C16 1.524(3) . ?
C15 H15A 0.9900 . ?
C15 H15B 0.9900 . ?
C16 H16A 0.9800 . ?
C16 H16B 0.9800 . ?
C16 H16C 0.9800 . ?
C17 C18 1.383(3) . ?
C17 H17 0.9500 . ?
C18 C19 1.395(3) . ?
C18 H18 0.9500 . ?
C19 C20 1.393(3) . ?
C19 C24 1.484(3) . ?
C20 C21 1.386(3) . ?
C20 H20 0.9500 . ?
C21 H21 0.9500 . ?
C22 C23 1.384(3) . ?
C22 H22 0.9500 . ?
C23 C24 1.402(3) . ?
C23 H23 0.9500 . ?
C24 C25 1.387(3) . ?
C25 C26 1.386(3) . ?
C25 H25 0.9500 . ?
C26 H26 0.9500 . ?

loop_
_geom_hbond_atom_site_label_D
_geom_hbond_atom_site_label_H
_geom_hbond_atom_site_label_A
_geom_hbond_site_symmetry_D
_geom_hbond_site_symmetry_H
_geom_hbond_site_symmetry_A
_geom_hbond_distance_DA
_geom_hbond_distance_DH
_geom_hbond_distance_HA
_geom_hbond_angle_DHA
_geom_hbond_publ_flag
N1 H1 N2 . . . 2.952(3) 0.81(3) 2.16(3) 169(3) no

loop_
_geom_torsion_atom_site_label_1
_geom_torsion_atom_site_label_2
_geom_torsion_atom_site_label_3
_geom_torsion_atom_site_label_4
_geom_torsion
_geom_torsion_site_symmetry_1
_geom_torsion_site_symmetry_2
_geom_torsion_site_symmetry_3
_geom_torsion_site_symmetry_4
_geom_torsion_publ_flag
O2 S1 N1 C1 59.05(19) . . . . ?
O1 S1 N1 C1 -172.58(16) . . . . ?
C7 S1 N1 C1 -57.78(19) . . . . ?
S1 N1 C1 C2 -34.5(3) . . . . ?
S1 N1 C1 C6 148.03(17) . . . . ?
C6 C1 C2 C3 -1.2(3) . . . . ?
N1 C1 C2 C3 -178.55(19) . . . . ?
C1 C2 C3 C4 0.8(3) . . . . ?
C13 O3 C4 C3 6.2(3) . . . . ?
C13 O3 C4 C5 -173.48(18) . . . . ?
C2 C3 C4 O3 -179.60(19) . . . . ?
C2 C3 C4 C5 0.1(3) . . . . ?
C14 O4 C5 C6 -0.9(3) . . . . ?
C14 O4 C5 C4 178.23(18) . . . . ?
O3 C4 C5 O4 -0.1(3) . . . . ?
C3 C4 C5 O4 -179.80(19) . . . . ?
O3 C4 C5 C6 179.13(18) . . . . ?
C3 C4 C5 C6 -0.6(3) . . . . ?
O4 C5 C6 C1 179.3(2) . . . . ?
C4 C5 C6 C1 0.2(3) . . . . ?
C2 C1 C6 C5 0.7(3) . . . . ?
N1 C1 C6 C5 178.18(18) . . . . ?
O2 S1 C7 C8 168.53(15) . . . . ?
O1 S1 C7 C8 38.72(18) . . . . ?
N1 S1 C7 C8 -73.70(17) . . . . ?
O2 S1 C7 C12 -11.1(2) . . . . ?
O1 S1 C7 C12 -140.89(17) . . . . ?
N1 S1 C7 C12 106.68(18) . . . . ?
C12 C7 C8 C9 0.3(3) . . . . ?
S1 C7 C8 C9 -179.34(15) . . . . ?
C7 C8 C9 C10 -0.1(3) . . . . ?
C8 C9 C10 C11 -0.7(3) . . . . ?
C8 C9 C10 C15 -177.50(18) . . . . ?
C9 C10 C11 C12 1.2(3) . . . . ?
C15 C10 C11 C12 178.02(19) . . . . ?
C10 C11 C12 C7 -1.0(3) . . . . ?
C8 C7 C12 C11 0.2(3) . . . . ?
S1 C7 C12 C11 179.86(15) . . . . ?
C11 C10 C15 C16 -75.7(3) . . . . ?
C9 C10 C15 C16 101.0(2) . . . . ?
C21 N2 C17 C18 0.8(3) . . . . ?
N2 C17 C18 C19 -0.9(4) . . . . ?
C17 C18 C19 C20 -0.3(3) . . . . ?
C17 C18 C19 C24 178.3(2) . . . . ?
C18 C19 C20 C21 1.4(3) . . . . ?
C24 C19 C20 C21 -177.14(19) . . . . ?
C17 N2 C21 C20 0.4(3) . . . . ?
C19 C20 C21 N2 -1.5(3) . . . . ?
C26 N3 C22 C23 0.0(3) . . . . ?
N3 C22 C23 C24 -0.1(3) . . . . ?
C22 C23 C24 C25 -0.1(3) . . . . ?
C22 C23 C24 C19 178.42(19) . . . . ?
C20 C19 C24 C25 -170.3(2) . . . . ?
C18 C19 C24 C25 11.3(3) . . . . ?
C20 C19 C24 C23 11.3(3) . . . . ?
C18 C19 C24 C23 -167.1(2) . . . . ?
C23 C24 C25 C26 0.3(3) . . . . ?
C19 C24 C25 C26 -178.22(19) . . . . ?
C22 N3 C26 C25 0.2(3) . . . . ?
C24 C25 C26 N3 -0.4(3) . . . . ?
